data_7002987
loop_
_publ_author_name
'Camm, Kenneth D.'
'El-Sokkary, Ahmed'
'Gott, Andrew L.'
'Stockley, Peter G.'
'Belyaeva, Tamara'
'McGowan, Patrick C.'

_publ_section_title
;
 Synthesis, molecular structure and evaluation of new organometallic
 ruthenium anticancer agents
;
_journal_issue 48
_journal_name_full 'Dalton Transactions'
_journal_page_first 10914
_journal_page_last 10925
_journal_paper_doi 10.1039/b918902e
_journal_year 2009
_chemical_formula_sum 'C22 H22 Cl N3 O3 Ru'
_chemical_formula_weight 512.95
_chemical_name_systematic
;
?
;
_space_group_IT_number 15
_symmetry_cell_setting monoclinic
_symmetry_space_group_name_Hall '-C 2yc'
_symmetry_space_group_name_H-M 'C 1 2/c 1'
_atom_sites_solution_hydrogens geom
_atom_sites_solution_primary direct
_atom_sites_solution_secondary difmap
_audit_creation_method SHELXL-97
_cell_angle_alpha 90.00
_cell_angle_beta 100.24(3)
_cell_angle_gamma 90.00
_cell_formula_units_Z 8
_cell_length_a 29.889(6)
_cell_length_b 8.6993(17)
_cell_length_c 15.960(3)
_cell_measurement_reflns_used 19707
_cell_measurement_temperature 150(2)
_cell_measurement_theta_max 27.48
_cell_measurement_theta_min 1.00
_cell_volume 4083.7(14)
_computing_structure_refinement 'SHELXL-97 (Sheldrick, 1997)'
_computing_structure_solution 'SHELXS-97 (Sheldrick, 1990)'
_diffrn_ambient_temperature 150(2)
_diffrn_detector_area_resol_mean 9
_diffrn_measured_fraction_theta_full 0.998
_diffrn_measured_fraction_theta_max 0.998
_diffrn_measurement_device_type
;
Nonius KappaCCD area-detector diffractometer
;
_diffrn_measurement_method
;
phi and omega scans to fill the asymmetric unit
;
_diffrn_radiation_detector 'CCD plate'
_diffrn_radiation_monochromator graphite
_diffrn_radiation_probe x-ray
_diffrn_radiation_source 'fine-focus sealed tube'
_diffrn_radiation_type MoK\a
_diffrn_radiation_wavelength 0.71073
_diffrn_reflns_av_R_equivalents 0.0856
_diffrn_reflns_av_sigmaI/netI 0.0550
_diffrn_reflns_limit_h_max 36
_diffrn_reflns_limit_h_min -36
_diffrn_reflns_limit_k_max 10
_diffrn_reflns_limit_k_min -10
_diffrn_reflns_limit_l_max 19
_diffrn_reflns_limit_l_min -19
_diffrn_reflns_number 18405
_diffrn_reflns_theta_full 26.00
_diffrn_reflns_theta_max 26.00
_diffrn_reflns_theta_min 2.44
_diffrn_standards_decay_% 0
_diffrn_standards_interval_count 0
_diffrn_standards_interval_time 0
_diffrn_standards_number 0
_exptl_absorpt_coefficient_mu 0.929
_exptl_absorpt_correction_T_max 0.9128
_exptl_absorpt_correction_T_min 0.7492
_exptl_absorpt_correction_type multi-scan
_exptl_absorpt_process_details
;
Using multiple and symmetry-related data
measurements via the program SORTAV. See
R.H. Blessing, Acta Cryst (1995), A51, 33-38.
;
_exptl_crystal_density_diffrn 1.669
_exptl_crystal_density_method 'not measured'
_exptl_crystal_F_000 2080
_exptl_crystal_size_max 0.33
_exptl_crystal_size_mid 0.28
_exptl_crystal_size_min 0.10
_refine_diff_density_max 0.842
_refine_diff_density_min -1.894
_refine_diff_density_rms 0.271
_refine_ls_extinction_method none
_refine_ls_goodness_of_fit_ref 1.069
_refine_ls_hydrogen_treatment constr
_refine_ls_matrix_type full
_refine_ls_number_parameters 274
_refine_ls_number_reflns 4009
_refine_ls_number_restraints 0
_refine_ls_restrained_S_all 1.069
_refine_ls_R_factor_all 0.0474
_refine_ls_R_factor_gt 0.0356
_refine_ls_shift/su_max 0.000
_refine_ls_shift/su_mean 0.000
_refine_ls_structure_factor_coef Fsqd
_refine_ls_weighting_details 'calc w=1/[\s^2^(Fo^2^)+(0.0515P)^2^+4.8719P] where P=(Fo^2^+2Fc^2^)/3'
_refine_ls_weighting_scheme calc
_refine_ls_wR_factor_gt 0.0894
_refine_ls_wR_factor_ref 0.0956
_reflns_number_gt 3516
_reflns_number_total 4009
_reflns_threshold_expression >2sigma(I)
_cod_data_source_file b918902e.txt
_cod_data_source_block kcrulig5
_cod_original_sg_symbol_H-M C2/c
_cod_database_code 7002987

loop_
_symmetry_equiv_pos_as_xyz
'x, y, z'
'-x, y, -z+1/2'
'x+1/2, y+1/2, z'
'-x+1/2, y+1/2, -z+1/2'
'-x, -y, -z'
'x, -y, z-1/2'
'-x+1/2, -y+1/2, -z'
'x+1/2, -y+1/2, z-1/2'

loop_
_atom_site_label
_atom_site_type_symbol
_atom_site_fract_x
_atom_site_fract_y
_atom_site_fract_z
_atom_site_U_iso_or_equiv
_atom_site_adp_type
_atom_site_occupancy
_atom_site_symmetry_multiplicity
_atom_site_calc_flag
_atom_site_refinement_flags
_atom_site_disorder_assembly
_atom_site_disorder_group
Ru1 Ru 0.096210(7) 0.77642(2) 0.185023(12) 0.01941(11) Uani 1 1 d . . .
Cl1 Cl 0.02537(2) 0.89614(8) 0.12352(4) 0.02939(17) Uani 1 1 d . . .
O1 O 0.10553(8) 0.6170(2) -0.05986(13) 0.0333(5) Uani 1 1 d . . .
N1 N 0.06484(8) 0.5757(3) 0.13422(14) 0.0239(5) Uani 1 1 d . . .
C1 C 0.22636(12) 0.5478(4) 0.3357(3) 0.0506(10) Uani 1 1 d . . .
H1A H 0.2143 0.5338 0.3884 0.076 Uiso 1 1 calc R . .
H1B H 0.2425 0.6462 0.3377 0.076 Uiso 1 1 calc R . .
H1C H 0.2474 0.4639 0.3296 0.076 Uiso 1 1 calc R . .
O2 O 0.24057(9) 0.8167(3) -0.10442(18) 0.0498(6) Uani 1 1 d . . .
N2 N 0.11140(8) 0.7698(3) 0.06114(15) 0.0231(5) Uani 1 1 d . . .
C2 C 0.18706(10) 0.5469(3) 0.2596(2) 0.0303(6) Uani 1 1 d . . .
H2 H 0.2002 0.5643 0.2070 0.036 Uiso 1 1 calc R . .
O3 O 0.26356(10) 1.0498(3) -0.0829(2) 0.0675(9) Uani 1 1 d . . .
N3 N 0.23643(9) 0.9465(3) -0.07704(17) 0.0363(6) Uani 1 1 d . . .
C3 C 0.16343(11) 0.3914(4) 0.2509(2) 0.0376(7) Uani 1 1 d . . .
H3A H 0.1508 0.3702 0.3024 0.056 Uiso 1 1 calc R . .
H3B H 0.1854 0.3112 0.2436 0.056 Uiso 1 1 calc R . .
H3C H 0.1389 0.3925 0.2013 0.056 Uiso 1 1 calc R . .
C4 C 0.15639(9) 0.6808(3) 0.26916(17) 0.0227(5) Uani 1 1 d . . .
C5 C 0.11760(9) 0.6709(3) 0.30979(16) 0.0227(5) Uani 1 1 d . . .
H5 H 0.1095 0.5740 0.3301 0.027 Uiso 1 1 calc R . .
C6 C 0.09083(10) 0.8014(3) 0.32069(17) 0.0240(6) Uani 1 1 d . . .
H6 H 0.0651 0.7910 0.3477 0.029 Uiso 1 1 calc R . .
C7 C 0.10236(9) 0.9473(3) 0.29132(17) 0.0245(6) Uani 1 1 d . . .
C8 C 0.14045(9) 0.9598(3) 0.25011(17) 0.0267(6) Uani 1 1 d . . .
H8 H 0.1487 1.0572 0.2306 0.032 Uiso 1 1 calc R . .
C9 C 0.16629(9) 0.8286(3) 0.23788(17) 0.0258(6) Uani 1 1 d . . .
H9 H 0.1909 0.8388 0.2080 0.031 Uiso 1 1 calc R . .
C10 C 0.07344(11) 1.0847(3) 0.3002(2) 0.0337(7) Uani 1 1 d . . .
H10A H 0.0421 1.0516 0.3003 0.051 Uiso 1 1 calc R . .
H10B H 0.0740 1.1549 0.2524 0.051 Uiso 1 1 calc R . .
H10C H 0.0852 1.1376 0.3538 0.051 Uiso 1 1 calc R . .
C11 C 0.13667(9) 0.8881(3) 0.03026(17) 0.0241(6) Uani 1 1 d . . .
C12 C 0.12638(10) 1.0406(3) 0.04516(18) 0.0269(6) Uani 1 1 d . . .
H12 H 0.1011 1.0629 0.0717 0.032 Uiso 1 1 calc R . .
C13 C 0.15231(10) 1.1611(3) 0.02198(18) 0.0295(6) Uani 1 1 d . . .
H13 H 0.1448 1.2642 0.0333 0.035 Uiso 1 1 calc R . .
C14 C 0.18901(10) 1.1309(3) -0.01742(18) 0.0296(6) Uani 1 1 d . . .
H14 H 0.2074 1.2117 -0.0325 0.036 Uiso 1 1 calc R . .
C15 C 0.19792(9) 0.9794(3) -0.03401(17) 0.0274(6) Uani 1 1 d . . .
C16 C 0.17283(9) 0.8563(3) -0.01193(17) 0.0256(6) Uani 1 1 d . . .
H16 H 0.1800 0.7537 -0.0251 0.031 Uiso 1 1 calc R . .
C17 C 0.09845(9) 0.6454(3) 0.01284(17) 0.0242(6) Uani 1 1 d . . .
C18 C 0.07105(9) 0.5352(3) 0.05590(17) 0.0230(6) Uani 1 1 d . . .
C19 C 0.05238(10) 0.4031(3) 0.01685(18) 0.0274(6) Uani 1 1 d . . .
H19 H 0.0577 0.3766 -0.0383 0.033 Uiso 1 1 calc R . .
C20 C 0.02598(11) 0.3093(3) 0.05812(19) 0.0304(6) Uani 1 1 d . . .
H20 H 0.0133 0.2168 0.0325 0.036 Uiso 1 1 calc R . .
C21 C 0.01851(10) 0.3537(3) 0.13783(19) 0.0305(6) Uani 1 1 d . . .
H21 H -0.0003 0.2934 0.1672 0.037 Uiso 1 1 calc R . .
C22 C 0.03852(10) 0.4857(3) 0.17412(19) 0.0289(6) Uani 1 1 d . . .
H22 H 0.0336 0.5145 0.2292 0.035 Uiso 1 1 calc R . .

loop_
_atom_site_aniso_label
_atom_site_aniso_U_11
_atom_site_aniso_U_22
_atom_site_aniso_U_33
_atom_site_aniso_U_23
_atom_site_aniso_U_13
_atom_site_aniso_U_12
Ru1 0.02221(15) 0.01964(16) 0.01628(15) -0.00032(7) 0.00315(10) -0.00251(8)
Cl1 0.0256(3) 0.0337(4) 0.0267(4) -0.0038(3) -0.0013(3) 0.0031(3)
O1 0.0471(13) 0.0320(11) 0.0227(11) -0.0057(8) 0.0117(9) -0.0055(10)
N1 0.0280(12) 0.0227(12) 0.0206(12) 0.0006(9) 0.0028(9) -0.0019(9)
C1 0.0311(17) 0.039(2) 0.075(3) -0.0151(18) -0.0096(17) 0.0129(15)
O2 0.0490(15) 0.0464(15) 0.0613(17) -0.0111(13) 0.0299(13) -0.0053(12)
N2 0.0255(13) 0.0244(12) 0.0201(12) 0.0009(9) 0.0057(10) -0.0003(9)
C2 0.0299(15) 0.0281(16) 0.0342(17) -0.0037(12) 0.0090(13) 0.0043(12)
O3 0.0600(18) 0.0609(18) 0.095(2) -0.0273(16) 0.0507(17) -0.0308(15)
N3 0.0363(14) 0.0417(16) 0.0329(15) -0.0089(12) 0.0119(12) -0.0081(12)
C3 0.0379(17) 0.0289(17) 0.0441(19) -0.0069(14) 0.0022(15) 0.0051(14)
C4 0.0237(13) 0.0259(14) 0.0174(13) -0.0022(11) 0.0010(11) 0.0009(11)
C5 0.0293(14) 0.0229(14) 0.0149(12) 0.0022(10) 0.0017(11) -0.0009(12)
C6 0.0252(14) 0.0324(16) 0.0139(13) -0.0033(10) 0.0020(11) 0.0019(11)
C7 0.0290(14) 0.0215(14) 0.0196(14) -0.0060(10) -0.0050(11) 0.0012(11)
C8 0.0290(14) 0.0235(15) 0.0245(15) -0.0001(11) -0.0036(12) -0.0081(11)
C9 0.0238(13) 0.0303(15) 0.0228(14) 0.0007(12) 0.0027(11) -0.0051(12)
C10 0.0390(17) 0.0268(15) 0.0326(17) -0.0068(12) -0.0012(13) 0.0053(13)
C11 0.0256(13) 0.0295(15) 0.0164(13) 0.0029(11) 0.0019(10) -0.0024(11)
C12 0.0307(14) 0.0287(15) 0.0216(14) 0.0023(11) 0.0050(11) -0.0007(12)
C13 0.0355(16) 0.0256(16) 0.0263(15) 0.0023(12) 0.0030(12) -0.0009(12)
C14 0.0336(15) 0.0293(16) 0.0248(15) 0.0031(11) 0.0021(12) -0.0081(12)
C15 0.0243(14) 0.0399(17) 0.0177(13) -0.0002(12) 0.0025(11) -0.0046(12)
C16 0.0280(14) 0.0286(15) 0.0196(13) 0.0007(11) 0.0022(11) 0.0005(12)
C17 0.0280(14) 0.0231(14) 0.0214(14) 0.0014(11) 0.0042(11) 0.0015(11)
C18 0.0261(13) 0.0211(14) 0.0210(14) 0.0012(10) 0.0016(11) 0.0034(11)
C19 0.0328(15) 0.0228(15) 0.0243(15) -0.0024(11) -0.0010(12) 0.0030(12)
C20 0.0349(16) 0.0207(13) 0.0307(16) -0.0006(12) -0.0072(13) -0.0025(12)
C21 0.0319(15) 0.0290(16) 0.0286(16) 0.0053(12) 0.0002(12) -0.0091(12)
C22 0.0332(15) 0.0282(15) 0.0252(15) 0.0005(12) 0.0049(12) -0.0059(12)

loop_
_atom_type_symbol
_atom_type_description
_atom_type_scat_dispersion_real
_atom_type_scat_dispersion_imag
_atom_type_scat_source
C C 0.0033 0.0016 'International Tables Vol C Tables 4.2.6.8 and 6.1.1.4'
H H 0.0000 0.0000 'International Tables Vol C Tables 4.2.6.8 and 6.1.1.4'
N N 0.0061 0.0033 'International Tables Vol C Tables 4.2.6.8 and 6.1.1.4'
O O 0.0106 0.0060 'International Tables Vol C Tables 4.2.6.8 and 6.1.1.4'
Cl Cl 0.1484 0.1585 'International Tables Vol C Tables 4.2.6.8 and 6.1.1.4'
Ru Ru -1.2594 0.8363 'International Tables Vol C Tables 4.2.6.8 and 6.1.1.4'

loop_
_geom_angle_atom_site_label_1
_geom_angle_atom_site_label_2
_geom_angle_atom_site_label_3
_geom_angle
_geom_angle_site_symmetry_1
_geom_angle_site_symmetry_3
_geom_angle_publ_flag
N1 Ru1 N2 76.59(9) . . ?
N1 Ru1 C9 131.86(10) . . ?
N2 Ru1 C9 90.94(10) . . ?
N1 Ru1 C5 92.37(10) . . ?
N2 Ru1 C5 140.14(10) . . ?
C9 Ru1 C5 68.05(11) . . ?
N1 Ru1 C4 100.56(10) . . ?
N2 Ru1 C4 105.80(10) . . ?
C9 Ru1 C4 38.16(11) . . ?
C5 Ru1 C4 37.97(10) . . ?
N1 Ru1 C8 168.83(10) . . ?
N2 Ru1 C8 104.49(10) . . ?
C9 Ru1 C8 37.63(11) . . ?
C5 Ru1 C8 79.69(11) . . ?
C4 Ru1 C8 68.36(10) . . ?
N1 Ru1 C6 111.02(10) . . ?
N2 Ru1 C6 170.94(10) . . ?
C9 Ru1 C6 80.29(11) . . ?
C5 Ru1 C6 37.64(11) . . ?
C4 Ru1 C6 68.56(10) . . ?
C8 Ru1 C6 67.06(11) . . ?
N1 Ru1 C7 145.55(10) . . ?
N2 Ru1 C7 136.65(10) . . ?
C9 Ru1 C7 67.77(11) . . ?
C5 Ru1 C7 67.46(10) . . ?
C4 Ru1 C7 80.85(10) . . ?
C8 Ru1 C7 37.13(10) . . ?
C6 Ru1 C7 37.13(10) . . ?
N1 Ru1 Cl1 84.33(7) . . ?
N2 Ru1 Cl1 87.13(7) . . ?
C9 Ru1 Cl1 142.10(8) . . ?
C5 Ru1 Cl1 130.38(8) . . ?
C4 Ru1 Cl1 166.89(7) . . ?
C8 Ru1 Cl1 106.79(8) . . ?
C6 Ru1 Cl1 98.34(8) . . ?
C7 Ru1 Cl1 88.25(8) . . ?
C18 N1 C22 118.5(2) . . ?
C18 N1 Ru1 117.15(18) . . ?
C22 N1 Ru1 124.39(19) . . ?
C2 C1 H1A 109.5 . . ?
C2 C1 H1B 109.5 . . ?
H1A C1 H1B 109.5 . . ?
C2 C1 H1C 109.5 . . ?
H1A C1 H1C 109.5 . . ?
H1B C1 H1C 109.5 . . ?
C17 N2 C11 120.2(2) . . ?
C17 N2 Ru1 118.17(18) . . ?
C11 N2 Ru1 121.59(18) . . ?
C4 C2 C3 114.6(2) . . ?
C4 C2 C1 108.1(2) . . ?
C3 C2 C1 110.8(3) . . ?
C4 C2 H2 107.7 . . ?
C3 C2 H2 107.7 . . ?
C1 C2 H2 107.7 . . ?
O2 N3 O3 122.6(3) . . ?
O2 N3 C15 118.9(3) . . ?
O3 N3 C15 118.5(3) . . ?
C2 C3 H3A 109.5 . . ?
C2 C3 H3B 109.5 . . ?
H3A C3 H3B 109.5 . . ?
C2 C3 H3C 109.5 . . ?
H3A C3 H3C 109.5 . . ?
H3B C3 H3C 109.5 . . ?
C5 C4 C9 116.6(2) . . ?
C5 C4 C2 123.8(3) . . ?
C9 C4 C2 119.5(2) . . ?
C5 C4 Ru1 70.09(15) . . ?
C9 C4 Ru1 69.23(15) . . ?
C2 C4 Ru1 132.4(2) . . ?
C6 C5 C4 121.9(3) . . ?
C6 C5 Ru1 72.24(16) . . ?
C4 C5 Ru1 71.95(15) . . ?
C6 C5 H5 119.0 . . ?
C4 C5 H5 119.0 . . ?
Ru1 C5 H5 129.3 . . ?
C7 C6 C5 120.1(3) . . ?
C7 C6 Ru1 72.52(15) . . ?
C5 C6 Ru1 70.12(15) . . ?
C7 C6 H6 120.0 . . ?
C5 C6 H6 120.0 . . ?
Ru1 C6 H6 129.9 . . ?
C8 C7 C6 119.0(2) . . ?
C8 C7 C10 120.6(3) . . ?
C6 C7 C10 120.4(3) . . ?
C8 C7 Ru1 70.34(15) . . ?
C6 C7 Ru1 70.34(15) . . ?
C10 C7 Ru1 129.1(2) . . ?
C9 C8 C7 120.5(3) . . ?
C9 C8 Ru1 69.36(16) . . ?
C7 C8 Ru1 72.53(15) . . ?
C9 C8 H8 119.8 . . ?
C7 C8 H8 119.8 . . ?
Ru1 C8 H8 131.1 . . ?
C8 C9 C4 121.8(2) . . ?
C8 C9 Ru1 73.01(16) . . ?
C4 C9 Ru1 72.61(15) . . ?
C8 C9 H9 119.1 . . ?
C4 C9 H9 119.1 . . ?
Ru1 C9 H9 127.4 . . ?
C7 C10 H10A 109.5 . . ?
C7 C10 H10B 109.5 . . ?
H10A C10 H10B 109.5 . . ?
C7 C10 H10C 109.5 . . ?
H10A C10 H10C 109.5 . . ?
H10B C10 H10C 109.5 . . ?
C12 C11 C16 118.9(3) . . ?
C12 C11 N2 119.1(2) . . ?
C16 C11 N2 122.0(3) . . ?
C11 C12 C13 121.5(3) . . ?
C11 C12 H12 119.3 . . ?
C13 C12 H12 119.3 . . ?
C14 C13 C12 120.1(3) . . ?
C14 C13 H13 119.9 . . ?
C12 C13 H13 119.9 . . ?
C15 C14 C13 117.7(3) . . ?
C15 C14 H14 121.2 . . ?
C13 C14 H14 121.2 . . ?
C14 C15 C16 123.9(3) . . ?
C14 C15 N3 118.0(3) . . ?
C16 C15 N3 118.1(3) . . ?
C15 C16 C11 117.9(3) . . ?
C15 C16 H16 121.0 . . ?
C11 C16 H16 121.0 . . ?
O1 C17 N2 128.1(3) . . ?
O1 C17 C18 119.9(2) . . ?
N2 C17 C18 112.0(2) . . ?
N1 C18 C19 121.9(3) . . ?
N1 C18 C17 115.8(2) . . ?
C19 C18 C17 122.3(2) . . ?
C18 C19 C20 119.8(3) . . ?
C18 C19 H19 120.1 . . ?
C20 C19 H19 120.1 . . ?
C19 C20 C21 118.2(3) . . ?
C19 C20 H20 120.9 . . ?
C21 C20 H20 120.9 . . ?
C22 C21 C20 119.4(3) . . ?
C22 C21 H21 120.3 . . ?
C20 C21 H21 120.3 . . ?
N1 C22 C21 122.2(3) . . ?
N1 C22 H22 118.9 . . ?
C21 C22 H22 118.9 . . ?

loop_
_geom_bond_atom_site_label_1
_geom_bond_atom_site_label_2
_geom_bond_distance
_geom_bond_site_symmetry_2
_geom_bond_publ_flag
Ru1 N1 2.077(2) . ?
Ru1 N2 2.107(2) . ?
Ru1 C9 2.163(3) . ?
Ru1 C5 2.183(3) . ?
Ru1 C4 2.207(3) . ?
Ru1 C8 2.210(3) . ?
Ru1 C6 2.210(3) . ?
Ru1 C7 2.239(3) . ?
Ru1 Cl1 2.4067(9) . ?
O1 C17 1.241(3) . ?
N1 C18 1.343(3) . ?
N1 C22 1.347(4) . ?
C1 C2 1.532(5) . ?
C1 H1A 0.9800 . ?
C1 H1B 0.9800 . ?
C1 H1C 0.9800 . ?
O2 N3 1.225(3) . ?
N2 C17 1.345(4) . ?
N2 C11 1.416(3) . ?
C2 C4 1.507(4) . ?
C2 C3 1.521(4) . ?
C2 H2 1.0000 . ?
O3 N3 1.225(4) . ?
N3 C15 1.470(4) . ?
C3 H3A 0.9800 . ?
C3 H3B 0.9800 . ?
C3 H3C 0.9800 . ?
C4 C5 1.428(4) . ?
C4 C9 1.429(4) . ?
C5 C6 1.418(4) . ?
C5 H5 0.9500 . ?
C6 C7 1.417(4) . ?
C6 H6 0.9500 . ?
C7 C8 1.417(4) . ?
C7 C10 1.497(4) . ?
C8 C9 1.411(4) . ?
C8 H8 0.9500 . ?
C9 H9 0.9500 . ?
C10 H10A 0.9800 . ?
C10 H10B 0.9800 . ?
C10 H10C 0.9800 . ?
C11 C12 1.392(4) . ?
C11 C16 1.399(4) . ?
C12 C13 1.392(4) . ?
C12 H12 0.9500 . ?
C13 C14 1.383(4) . ?
C13 H13 0.9500 . ?
C14 C15 1.380(4) . ?
C14 H14 0.9500 . ?
C15 C16 1.388(4) . ?
C16 H16 0.9500 . ?
C17 C18 1.504(4) . ?
C18 C19 1.377(4) . ?
C19 C20 1.381(4) . ?
C19 H19 0.9500 . ?
C20 C21 1.385(4) . ?
C20 H20 0.9500 . ?
C21 C22 1.375(4) . ?
C21 H21 0.9500 . ?
C22 H22 0.9500 . ?

loop_
_geom_torsion_atom_site_label_1
_geom_torsion_atom_site_label_2
_geom_torsion_atom_site_label_3
_geom_torsion_atom_site_label_4
_geom_torsion
_geom_torsion_site_symmetry_1
_geom_torsion_site_symmetry_2
_geom_torsion_site_symmetry_3
_geom_torsion_site_symmetry_4
_geom_torsion_publ_flag
N2 Ru1 N1 C18 3.94(19) . . . . ?
C9 Ru1 N1 C18 -75.1(2) . . . . ?
C5 Ru1 N1 C18 -137.3(2) . . . . ?
C4 Ru1 N1 C18 -100.0(2) . . . . ?
C8 Ru1 N1 C18 -93.0(5) . . . . ?
C6 Ru1 N1 C18 -170.90(19) . . . . ?
C7 Ru1 N1 C18 170.86(19) . . . . ?
Cl1 Ru1 N1 C18 92.3(2) . . . . ?
N2 Ru1 N1 C22 -175.2(3) . . . . ?
C9 Ru1 N1 C22 105.8(2) . . . . ?
C5 Ru1 N1 C22 43.5(2) . . . . ?
C4 Ru1 N1 C22 80.9(2) . . . . ?
C8 Ru1 N1 C22 87.8(5) . . . . ?
C6 Ru1 N1 C22 9.9(3) . . . . ?
C7 Ru1 N1 C22 -8.3(3) . . . . ?
Cl1 Ru1 N1 C22 -86.8(2) . . . . ?
N1 Ru1 N2 C17 -4.9(2) . . . . ?
C9 Ru1 N2 C17 128.2(2) . . . . ?
C5 Ru1 N2 C17 72.5(3) . . . . ?
C4 Ru1 N2 C17 92.5(2) . . . . ?
C8 Ru1 N2 C17 163.7(2) . . . . ?
C7 Ru1 N2 C17 -174.10(19) . . . . ?
Cl1 Ru1 N2 C17 -89.7(2) . . . . ?
N1 Ru1 N2 C11 178.5(2) . . . . ?
C9 Ru1 N2 C11 -48.4(2) . . . . ?
C5 Ru1 N2 C11 -104.1(2) . . . . ?
C4 Ru1 N2 C11 -84.1(2) . . . . ?
C8 Ru1 N2 C11 -12.9(2) . . . . ?
C7 Ru1 N2 C11 9.3(3) . . . . ?
Cl1 Ru1 N2 C11 93.7(2) . . . . ?
C3 C2 C4 C5 31.3(4) . . . . ?
C1 C2 C4 C5 -92.7(3) . . . . ?
C3 C2 C4 C9 -150.0(3) . . . . ?
C1 C2 C4 C9 86.0(3) . . . . ?
C3 C2 C4 Ru1 -62.0(4) . . . . ?
C1 C2 C4 Ru1 174.0(2) . . . . ?
N1 Ru1 C4 C5 -80.17(16) . . . . ?
N2 Ru1 C4 C5 -159.08(16) . . . . ?
C9 Ru1 C4 C5 130.3(2) . . . . ?
C8 Ru1 C4 C5 101.28(18) . . . . ?
C6 Ru1 C4 C5 28.41(16) . . . . ?
C7 Ru1 C4 C5 64.87(17) . . . . ?
Cl1 Ru1 C4 C5 30.8(4) . . . . ?
N1 Ru1 C4 C9 149.49(16) . . . . ?
N2 Ru1 C4 C9 70.58(17) . . . . ?
C5 Ru1 C4 C9 -130.3(2) . . . . ?
C8 Ru1 C4 C9 -29.06(16) . . . . ?
C6 Ru1 C4 C9 -101.93(18) . . . . ?
C7 Ru1 C4 C9 -65.47(16) . . . . ?
Cl1 Ru1 C4 C9 -99.6(3) . . . . ?
N1 Ru1 C4 C2 37.9(3) . . . . ?
N2 Ru1 C4 C2 -41.0(3) . . . . ?
C9 Ru1 C4 C2 -111.6(3) . . . . ?
C5 Ru1 C4 C2 118.1(3) . . . . ?
C8 Ru1 C4 C2 -140.6(3) . . . . ?
C6 Ru1 C4 C2 146.5(3) . . . . ?
C7 Ru1 C4 C2 -177.0(3) . . . . ?
Cl1 Ru1 C4 C2 148.9(2) . . . . ?
C9 C4 C5 C6 -1.6(4) . . . . ?
C2 C4 C5 C6 177.2(3) . . . . ?
Ru1 C4 C5 C6 -54.5(2) . . . . ?
C9 C4 C5 Ru1 52.9(2) . . . . ?
C2 C4 C5 Ru1 -128.3(3) . . . . ?
N1 Ru1 C5 C6 -122.29(17) . . . . ?
N2 Ru1 C5 C6 165.93(16) . . . . ?
C9 Ru1 C5 C6 103.00(19) . . . . ?
C4 Ru1 C5 C6 133.5(2) . . . . ?
C8 Ru1 C5 C6 65.62(17) . . . . ?
C7 Ru1 C5 C6 28.93(16) . . . . ?
Cl1 Ru1 C5 C6 -37.7(2) . . . . ?
N1 Ru1 C5 C4 104.20(16) . . . . ?
N2 Ru1 C5 C4 32.4(2) . . . . ?
C9 Ru1 C5 C4 -30.51(16) . . . . ?
C8 Ru1 C5 C4 -67.90(17) . . . . ?
C6 Ru1 C5 C4 -133.5(2) . . . . ?
C7 Ru1 C5 C4 -104.59(18) . . . . ?
Cl1 Ru1 C5 C4 -171.24(12) . . . . ?
C4 C5 C6 C7 -0.3(4) . . . . ?
Ru1 C5 C6 C7 -54.7(2) . . . . ?
C4 C5 C6 Ru1 54.3(2) . . . . ?
N1 Ru1 C6 C7 -162.93(15) . . . . ?
C9 Ru1 C6 C7 65.80(17) . . . . ?
C5 Ru1 C6 C7 132.3(2) . . . . ?
C4 Ru1 C6 C7 103.62(18) . . . . ?
C8 Ru1 C6 C7 28.93(16) . . . . ?
Cl1 Ru1 C6 C7 -75.84(16) . . . . ?
N1 Ru1 C6 C5 64.80(18) . . . . ?
C9 Ru1 C6 C5 -66.47(17) . . . . ?
C4 Ru1 C6 C5 -28.64(16) . . . . ?
C8 Ru1 C6 C5 -103.33(18) . . . . ?
C7 Ru1 C6 C5 -132.3(2) . . . . ?
Cl1 Ru1 C6 C5 151.90(15) . . . . ?
C5 C6 C7 C8 0.9(4) . . . . ?
Ru1 C6 C7 C8 -52.6(2) . . . . ?
C5 C6 C7 C10 178.1(3) . . . . ?
Ru1 C6 C7 C10 124.6(3) . . . . ?
C5 C6 C7 Ru1 53.5(2) . . . . ?
N1 Ru1 C7 C8 161.40(17) . . . . ?
N2 Ru1 C7 C8 -37.3(2) . . . . ?
C9 Ru1 C7 C8 28.66(16) . . . . ?
C5 Ru1 C7 C8 103.13(18) . . . . ?
C4 Ru1 C7 C8 66.04(17) . . . . ?
C6 Ru1 C7 C8 132.4(2) . . . . ?
Cl1 Ru1 C7 C8 -121.27(16) . . . . ?
N1 Ru1 C7 C6 29.0(3) . . . . ?
N2 Ru1 C7 C6 -169.75(15) . . . . ?
C9 Ru1 C7 C6 -103.77(18) . . . . ?
C5 Ru1 C7 C6 -29.30(17) . . . . ?
C4 Ru1 C7 C6 -66.39(17) . . . . ?
C8 Ru1 C7 C6 -132.4(2) . . . . ?
Cl1 Ru1 C7 C6 106.30(16) . . . . ?
N1 Ru1 C7 C10 -84.7(3) . . . . ?
N2 Ru1 C7 C10 76.6(3) . . . . ?
C9 Ru1 C7 C10 142.6(3) . . . . ?
C5 Ru1 C7 C10 -143.0(3) . . . . ?
C4 Ru1 C7 C10 180.0(3) . . . . ?
C8 Ru1 C7 C10 113.9(3) . . . . ?
C6 Ru1 C7 C10 -113.7(3) . . . . ?
Cl1 Ru1 C7 C10 -7.4(3) . . . . ?
C6 C7 C8 C9 0.5(4) . . . . ?
C10 C7 C8 C9 -176.7(3) . . . . ?
Ru1 C7 C8 C9 -52.1(2) . . . . ?
C6 C7 C8 Ru1 52.6(2) . . . . ?
C10 C7 C8 Ru1 -124.6(3) . . . . ?
N1 Ru1 C8 C9 22.1(6) . . . . ?
N2 Ru1 C8 C9 -72.10(17) . . . . ?
C5 Ru1 C8 C9 67.27(17) . . . . ?
C4 Ru1 C8 C9 29.44(16) . . . . ?
C6 Ru1 C8 C9 104.43(18) . . . . ?
C7 Ru1 C8 C9 133.4(2) . . . . ?
Cl1 Ru1 C8 C9 -163.47(14) . . . . ?
N1 Ru1 C8 C7 -111.3(5) . . . . ?
N2 Ru1 C8 C7 154.54(16) . . . . ?
C9 Ru1 C8 C7 -133.4(2) . . . . ?
C5 Ru1 C8 C7 -66.09(17) . . . . ?
C4 Ru1 C8 C7 -103.92(18) . . . . ?
C6 Ru1 C8 C7 -28.93(16) . . . . ?
Cl1 Ru1 C8 C7 63.17(16) . . . . ?
C7 C8 C9 C4 -2.6(4) . . . . ?
Ru1 C8 C9 C4 -56.1(2) . . . . ?
C7 C8 C9 Ru1 53.6(2) . . . . ?
C5 C4 C9 C8 3.0(4) . . . . ?
C2 C4 C9 C8 -175.8(3) . . . . ?
Ru1 C4 C9 C8 56.3(2) . . . . ?
C5 C4 C9 Ru1 -53.3(2) . . . . ?
C2 C4 C9 Ru1 127.9(2) . . . . ?
N1 Ru1 C9 C8 -174.39(15) . . . . ?
N2 Ru1 C9 C8 112.87(16) . . . . ?
C5 Ru1 C9 C8 -101.94(18) . . . . ?
C4 Ru1 C9 C8 -132.3(2) . . . . ?
C6 Ru1 C9 C8 -64.80(17) . . . . ?
C7 Ru1 C9 C8 -28.30(16) . . . . ?
Cl1 Ru1 C9 C8 26.3(2) . . . . ?
N1 Ru1 C9 C4 -42.1(2) . . . . ?
N2 Ru1 C9 C4 -114.83(16) . . . . ?
C5 Ru1 C9 C4 30.37(15) . . . . ?
C8 Ru1 C9 C4 132.3(2) . . . . ?
C6 Ru1 C9 C4 67.51(16) . . . . ?
C7 Ru1 C9 C4 104.01(17) . . . . ?
Cl1 Ru1 C9 C4 158.64(12) . . . . ?
C17 N2 C11 C12 139.1(3) . . . . ?
Ru1 N2 C11 C12 -44.4(3) . . . . ?
C17 N2 C11 C16 -43.4(4) . . . . ?
Ru1 N2 C11 C16 133.1(2) . . . . ?
C16 C11 C12 C13 -2.5(4) . . . . ?
N2 C11 C12 C13 175.1(3) . . . . ?
C11 C12 C13 C14 0.5(4) . . . . ?
C12 C13 C14 C15 1.4(4) . . . . ?
C13 C14 C15 C16 -1.4(4) . . . . ?
C13 C14 C15 N3 179.1(3) . . . . ?
O2 N3 C15 C14 -168.5(3) . . . . ?
O3 N3 C15 C14 12.6(4) . . . . ?
O2 N3 C15 C16 12.0(4) . . . . ?
O3 N3 C15 C16 -166.9(3) . . . . ?
C14 C15 C16 C11 -0.6(4) . . . . ?
N3 C15 C16 C11 179.0(2) . . . . ?
C12 C11 C16 C15 2.5(4) . . . . ?
N2 C11 C16 C15 -175.0(3) . . . . ?
C11 N2 C17 O1 -0.5(5) . . . . ?
Ru1 N2 C17 O1 -177.2(2) . . . . ?
C11 N2 C17 C18 -178.6(2) . . . . ?
Ru1 N2 C17 C18 4.8(3) . . . . ?
C22 N1 C18 C19 -1.8(4) . . . . ?
Ru1 N1 C18 C19 178.9(2) . . . . ?
C22 N1 C18 C17 176.5(2) . . . . ?
Ru1 N1 C18 C17 -2.7(3) . . . . ?
O1 C17 C18 N1 -179.6(3) . . . . ?
N2 C17 C18 N1 -1.3(4) . . . . ?
O1 C17 C18 C19 -1.2(4) . . . . ?
N2 C17 C18 C19 177.0(3) . . . . ?
N1 C18 C19 C20 0.8(4) . . . . ?
C17 C18 C19 C20 -177.4(3) . . . . ?
C18 C19 C20 C21 1.1(4) . . . . ?
C19 C20 C21 C22 -2.0(5) . . . . ?
C18 N1 C22 C21 0.9(4) . . . . ?
Ru1 N1 C22 C21 -179.9(2) . . . . ?
C20 C21 C22 N1 1.0(5) . . . . ?
